data_7011847
loop_
_publ_author_name
'Jensen, Paul'
'Batten, Stuart R.'
'Moubaraki, Boujemaa'
'Murray, Keith S.'

_publ_section_title
;
 Syntheses, crystal structures, and magnetic properties of first row
 transition metal coordination polymers containing dicyanamide and
 4,4???-bipyridineElectronic supplementary information (ESI) available:
 atom numbering diagrams for compounds 1 (123 K and 294 K) and 7???11.
 See http://www.rsc.org/suppdata/dt/b2/b205007b/
;
_journal_issue 19
_journal_name_full 'Journal of the Chemical Society, Dalton Transactions'
_journal_page_first 3712
_journal_paper_doi 10.1039/b205007b
_journal_year 2002
_chemical_formula_moiety Fe(dca)2(4,4'-bipy)
_chemical_formula_sum 'C14 H8 Fe N8'
_chemical_formula_weight 344.13
_chemical_name_systematic
; 
? 
;
_space_group_IT_number 31
_symmetry_cell_setting orthorhombic
_symmetry_space_group_name_Hall 'P 2ac -2'
_symmetry_space_group_name_H-M 'P m n 21'
_atom_sites_solution_hydrogens geom
_atom_sites_solution_primary direct
_atom_sites_solution_secondary difmap
_audit_creation_method SHELXL-97
_cell_angle_alpha 90.00
_cell_angle_beta 90.00
_cell_angle_gamma 90.00
_cell_formula_units_Z 4
_cell_length_a 11.5198(2)
_cell_length_b 17.0112(4)
_cell_length_c 8.6659(2)
_cell_measurement_reflns_used 25510
_cell_measurement_temperature 293(2)
_cell_measurement_theta_max 28.26
_cell_measurement_theta_min 2.14
_cell_volume 1698.22(6)
_computing_cell_refinement 'DENZO-SMN (Otwinowski & Minor, 1997)'
_computing_data_collection 'COLLECT (Hooft, 1998)'
_computing_data_reduction 'DENZO-SMN (Otwinowski & Minor, 1997)'
_computing_molecular_graphics 'ORTEP-III (Burnett and Johnson, 1996)'
_computing_publication_material 'SHELXL-97 (Sheldrick, 1997)'
_computing_structure_refinement 'SHELXL-97 (Sheldrick, 1997)'
_computing_structure_solution 'SHELXS-97 (Sheldrick, 1997)'
_diffrn_ambient_temperature 293(2)
_diffrn_measured_fraction_theta_full 0.973
_diffrn_measured_fraction_theta_max 0.954
_diffrn_measurement_device_type 'Nonius KappaCCD'
_diffrn_measurement_method 'Phi and omega scans'
_diffrn_radiation_monochromator graphite
_diffrn_radiation_source 'fine-focus sealed tube'
_diffrn_radiation_type MoK\a
_diffrn_radiation_wavelength 0.71073
_diffrn_reflns_av_R_equivalents 0.0477
_diffrn_reflns_av_sigmaI/netI 0.0431
_diffrn_reflns_limit_h_max 14
_diffrn_reflns_limit_h_min -11
_diffrn_reflns_limit_k_max 22
_diffrn_reflns_limit_k_min -22
_diffrn_reflns_limit_l_max 11
_diffrn_reflns_limit_l_min -11
_diffrn_reflns_number 25510
_diffrn_reflns_theta_full 27.50
_diffrn_reflns_theta_max 28.26
_diffrn_reflns_theta_min 2.14
_exptl_absorpt_coefficient_mu 0.898
_exptl_absorpt_correction_T_max 0.932
_exptl_absorpt_correction_T_min 0.854
_exptl_absorpt_correction_type numerical
_exptl_crystal_colour Orange
_exptl_crystal_density_diffrn 1.346
_exptl_crystal_density_method 'not measured'
_exptl_crystal_description Prismatic
_exptl_crystal_F_000 696
_exptl_crystal_size_max 0.22
_exptl_crystal_size_mid 0.18
_exptl_crystal_size_min 0.08
_refine_diff_density_max 0.430
_refine_diff_density_min -0.348
_refine_diff_density_rms 0.055
_refine_ls_abs_structure_details 'Flack H D (1983), Acta Cryst. A39, 876-881'
_refine_ls_abs_structure_Flack 0.490(16)
_refine_ls_extinction_method none
_refine_ls_goodness_of_fit_ref 1.029
_refine_ls_hydrogen_treatment mixed
_refine_ls_matrix_type full
_refine_ls_number_parameters 277
_refine_ls_number_reflns 4219
_refine_ls_number_restraints 0
_refine_ls_restrained_S_all 1.029
_refine_ls_R_factor_all 0.0653
_refine_ls_R_factor_gt 0.0382
_refine_ls_shift/su_max 0.000
_refine_ls_shift/su_mean 0.000
_refine_ls_structure_factor_coef Fsqd
_refine_ls_weighting_details 'calc w=1/[\s^2^(Fo^2^)+(0.0546P)^2^+0.0000P] where P=(Fo^2^+2Fc^2^)/3'
_refine_ls_weighting_scheme calc
_refine_ls_wR_factor_gt 0.0852
_refine_ls_wR_factor_ref 0.0966
_reflns_number_gt 3131
_reflns_number_total 4219
_reflns_threshold_expression >2sigma(I)
_cod_data_source_file b205007b.txt
_cod_data_source_block 1_293
_cod_depositor_comments
;
The following automatic conversions were performed:
'_symmetry_cell_setting' value 'Orthorhombic' changed to 'orthorhombic'
according to '/home/saulius/struct/CIF-dictionaries/cif_core.dic'
dictionary named 'cif_core.dic' version 2.4.1 from
2010-06-29.

'_exptl_absorpt_correction_type' value 'Numerical' changed to
'numerical' according to
'/home/saulius/struct/CIF-dictionaries/cif_core.dic' dictionary named
'cif_core.dic' version 2.4.1 from 2010-06-29.

Automatic conversion script
Id: cif_fix_enum 1527 2010-12-29 10:47:43Z saulius 
;
_cod_original_sg_symbol_H-M Pmn2(1)
_cod_database_code 7011847

loop_
_symmetry_equiv_pos_as_xyz
'x, y, z'
'-x+1/2, -y, z+1/2'
'x+1/2, -y, z+1/2'
'-x, y, z'

loop_
_atom_site_label
_atom_site_type_symbol
_atom_site_fract_x
_atom_site_fract_y
_atom_site_fract_z
_atom_site_U_iso_or_equiv
_atom_site_adp_type
_atom_site_occupancy
_atom_site_symmetry_multiplicity
_atom_site_calc_flag
_atom_site_refinement_flags
_atom_site_disorder_assembly
_atom_site_disorder_group
Fe1 Fe 0.5000 0.11206(4) 0.5000 0.0329(3) Uani 1 2 d S . .
Fe2 Fe 0.5000 0.61139(4) 0.65004(6) 0.0330(3) Uani 1 2 d S . .
N1 N 0.5000 0.2374(3) 0.5447(7) 0.0559(15) Uani 1 2 d S . .
N2 N 0.4449(10) 0.3490(5) 0.6953(16) 0.164(6) Uani 0.50 1 d P . .
N3 N 0.5000 0.4863(2) 0.6757(8) 0.0556(15) Uani 1 2 d S . .
N4 N 0.5000 -0.0121(3) 0.4777(8) 0.0579(15) Uani 1 2 d S . .
N5 N 0.4466(11) -0.1499(4) 0.4620(9) 0.146(7) Uani 0.50 1 d P . .
N6 N 0.5000 -0.2641(3) 0.6170(7) 0.0616(15) Uani 1 2 d S . .
N7 N 0.5000 0.1283(3) 0.2583(6) 0.0507(14) Uani 1 2 d S . .
N8 N 0.5740(10) 0.1427(10) 0.0013(12) 0.197(7) Uani 0.50 1 d P . .
N9 N 0.5000 0.1036(3) -0.2512(8) 0.0609(18) Uani 1 2 d S . .
N10 N 0.5000 0.6005(3) 0.4032(7) 0.0634(18) Uani 1 2 d S . .
N11 N 0.5541(10) 0.6588(5) 0.1598(9) 0.137(6) Uani 0.50 1 d P . .
N12 N 0.5000 0.6287(3) -0.1032(7) 0.0529(15) Uani 1 2 d S . .
N13 N 0.3087(2) 0.11282(16) 0.4957(5) 0.0474(9) Uani 1 1 d . . .
N15 N 0.3083(2) 0.61190(15) 0.6470(5) 0.0466(9) Uani 1 1 d . . .
C1 C 0.4734(9) 0.2930(4) 0.6114(12) 0.065(5) Uani 0.50 1 d P . .
C2 C 0.4736(7) 0.4212(4) 0.6743(12) 0.065(4) Uani 0.50 1 d P . .
C3 C 0.4775(19) -0.0772(4) 0.4767(9) 0.058(6) Uani 0.50 1 d P . .
C4 C 0.4762(13) -0.2083(4) 0.5527(11) 0.060(5) Uani 0.50 1 d P . .
C5 C 0.5295(6) 0.1336(6) 0.1376(11) 0.066(3) Uani 0.50 1 d P . .
C6 C 0.5312(7) 0.1206(5) -0.1269(11) 0.070(4) Uani 0.50 1 d P . .
C7 C 0.524(2) 0.6235(5) 0.2892(13) 0.071(8) Uani 0.50 1 d P . .
C8 C 0.520(4) 0.6387(5) 0.0248(9) 0.071(10) Uani 0.50 1 d P . .
C9 C 0.2463(3) 0.1536(2) 0.5963(4) 0.0690(11) Uani 1 1 d . . .
H9 H 0.2854 0.1825 0.6710 0.083 Uiso 1 1 calc R . .
C10 C 0.1272(2) 0.1554(2) 0.5961(4) 0.0735(12) Uani 1 1 d . . .
H10 H 0.0883 0.1851 0.6700 0.088 Uiso 1 1 calc R . .
C11 C 0.0651(4) 0.1144(2) 0.4890(6) 0.0498(11) Uani 1 1 d . . .
C17 C 0.1286(2) 0.0732(2) 0.3811(4) 0.0691(10) Uani 1 1 d . . .
H17 H 0.0912 0.0451 0.3036 0.083 Uiso 1 1 calc R . .
C18 C 0.2490(2) 0.0741(2) 0.3893(4) 0.0674(10) Uani 1 1 d . . .
H18 H 0.2903 0.0457 0.3157 0.081 Uiso 1 1 calc R . .
C19 C 0.2468(2) 0.6649(2) 0.7233(5) 0.0666(10) Uani 1 1 d . . .
H19 H 0.2867 0.7028 0.7797 0.080 Uiso 1 1 calc R . .
C20 C 0.1283(2) 0.6675(2) 0.7242(5) 0.0659(10) Uani 1 1 d . . .
H20 H 0.0904 0.7058 0.7819 0.079 Uiso 1 1 calc R . .
C21 C 0.0640(3) 0.61353(18) 0.6402(6) 0.0445(10) Uani 1 1 d . . .
C27 C 0.1289(2) 0.55961(19) 0.5570(4) 0.0592(9) Uani 1 1 d . . .
H27 H 0.0913 0.5226 0.4959 0.071 Uiso 1 1 calc R . .
C28 C 0.2479(2) 0.5601(2) 0.5636(5) 0.0612(9) Uani 1 1 d . . .
H28 H 0.2884 0.5226 0.5072 0.073 Uiso 1 1 calc R . .

loop_
_atom_site_aniso_label
_atom_site_aniso_U_11
_atom_site_aniso_U_22
_atom_site_aniso_U_33
_atom_site_aniso_U_23
_atom_site_aniso_U_13
_atom_site_aniso_U_12
Fe1 0.0325(4) 0.0368(6) 0.0294(6) 0.0005(3) 0.000 0.000
Fe2 0.0300(4) 0.0346(5) 0.0345(7) 0.0004(3) 0.000 0.000
N1 0.060(3) 0.033(3) 0.074(4) -0.001(3) 0.000 0.000
N2 0.185(11) 0.055(5) 0.253(14) -0.045(7) 0.145(10) -0.020(6)
N3 0.059(2) 0.035(3) 0.072(4) -0.012(3) 0.000 0.000
N4 0.064(3) 0.040(3) 0.069(4) -0.011(3) 0.000 0.000
N5 0.31(2) 0.037(4) 0.086(5) 0.015(4) -0.117(8) -0.044(7)
N6 0.064(3) 0.049(3) 0.072(4) 0.012(3) 0.000 0.000
N7 0.064(3) 0.067(4) 0.021(3) 0.002(3) 0.000 0.000
N8 0.155(9) 0.40(2) 0.038(5) -0.019(8) 0.011(6) -0.155(10)
N9 0.068(3) 0.069(4) 0.045(5) 0.009(3) 0.000 0.000
N10 0.069(3) 0.096(5) 0.025(4) -0.011(3) 0.000 0.000
N11 0.286(16) 0.095(5) 0.030(4) -0.001(3) -0.009(6) -0.121(7)
N12 0.055(3) 0.059(4) 0.045(5) 0.005(3) 0.000 0.000
N13 0.0307(13) 0.060(2) 0.051(2) -0.0146(13) -0.003(3) 0.0019(14)
N15 0.0374(14) 0.0510(18) 0.051(2) -0.0122(13) -0.003(3) -0.0026(13)
C1 0.075(13) 0.038(4) 0.083(6) -0.003(4) 0.023(5) 0.000(4)
C2 0.051(11) 0.043(5) 0.101(7) -0.017(5) 0.016(4) -0.005(4)
C3 0.086(19) 0.044(4) 0.045(4) 0.001(4) -0.019(6) 0.006(5)
C4 0.069(15) 0.031(4) 0.081(6) 0.006(4) -0.017(5) -0.010(4)
C5 0.044(8) 0.118(7) 0.036(5) -0.006(5) -0.008(3) -0.022(4)
C6 0.049(9) 0.145(10) 0.017(4) 0.007(5) 0.004(3) -0.022(4)
C7 0.10(2) 0.067(5) 0.050(6) -0.020(4) -0.008(6) -0.012(6)
C8 0.12(3) 0.053(4) 0.034(5) -0.008(3) 0.007(6) -0.031(11)
C9 0.0355(17) 0.100(3) 0.071(2) -0.043(2) -0.0029(15) -0.0026(15)
C10 0.0370(19) 0.106(3) 0.078(3) -0.050(2) 0.0025(16) 0.0054(16)
C11 0.041(2) 0.062(3) 0.046(2) -0.0117(16) -0.001(2) 0.0025(18)
C17 0.0357(16) 0.100(3) 0.072(2) -0.043(2) -0.0026(15) -0.0031(16)
C18 0.0377(17) 0.096(3) 0.069(2) -0.043(2) 0.0006(14) -0.0012(16)
C19 0.0352(16) 0.073(2) 0.092(3) -0.045(2) -0.0004(16) -0.0004(15)
C20 0.0355(16) 0.071(2) 0.092(3) -0.044(2) 0.0022(16) -0.0009(14)
C21 0.0264(16) 0.050(2) 0.057(3) -0.0090(14) -0.001(2) -0.0008(15)
C27 0.0377(16) 0.065(2) 0.075(2) -0.0286(18) -0.0033(14) -0.0007(13)
C28 0.0306(16) 0.071(2) 0.081(2) -0.034(2) 0.0003(15) 0.0034(13)

loop_
_atom_type_symbol
_atom_type_description
_atom_type_scat_dispersion_real
_atom_type_scat_dispersion_imag
_atom_type_scat_source
Fe Fe 0.3463 0.8444 'International Tables Vol C Tables 4.2.6.8 and 6.1.1.4'
N N 0.0061 0.0033 'International Tables Vol C Tables 4.2.6.8 and 6.1.1.4'
C C 0.0033 0.0016 'International Tables Vol C Tables 4.2.6.8 and 6.1.1.4'
H H 0.0000 0.0000 'International Tables Vol C Tables 4.2.6.8 and 6.1.1.4'

loop_
_geom_angle_atom_site_label_1
_geom_angle_atom_site_label_2
_geom_angle_atom_site_label_3
_geom_angle
_geom_angle_site_symmetry_1
_geom_angle_site_symmetry_3
_geom_angle_publ_flag
N7 Fe1 N4 92.3(2) . . ?
N7 Fe1 N9 176.3(2) . 1_556 ?
N4 Fe1 N9 91.4(2) . 1_556 ?
N7 Fe1 N1 92.8(2) . . ?
N4 Fe1 N1 174.9(3) . . ?
N9 Fe1 N1 83.52(19) 1_556 . ?
N7 Fe1 N13 89.00(12) . 4_655 ?
N4 Fe1 N13 90.25(7) . 4_655 ?
N9 Fe1 N13 90.99(12) 1_556 4_655 ?
N1 Fe1 N13 89.84(7) . 4_655 ?
N7 Fe1 N13 89.00(12) . . ?
N4 Fe1 N13 90.25(7) . . ?
N9 Fe1 N13 90.99(12) 1_556 . ?
N1 Fe1 N13 89.84(7) . . ?
N13 Fe1 N13 178.0(2) 4_655 . ?
N6 Fe2 N3 178.3(3) 1_565 . ?
N6 Fe2 N10 87.2(2) 1_565 . ?
N3 Fe2 N10 91.0(2) . . ?
N6 Fe2 N12 89.9(2) 1_565 1_556 ?
N3 Fe2 N12 91.9(2) . 1_556 ?
N10 Fe2 N12 177.1(2) . 1_556 ?
N6 Fe2 N15 89.69(7) 1_565 . ?
N3 Fe2 N15 90.30(7) . . ?
N10 Fe2 N15 89.34(12) . . ?
N12 Fe2 N15 90.64(12) 1_556 . ?
N6 Fe2 N15 89.69(7) 1_565 4_655 ?
N3 Fe2 N15 90.29(7) . 4_655 ?
N10 Fe2 N15 89.34(12) . 4_655 ?
N12 Fe2 N15 90.64(12) 1_556 4_655 ?
N15 Fe2 N15 178.6(2) . 4_655 ?
C1 N1 C1 30.9(11) 4_655 . ?
C1 N1 Fe1 154.0(6) 4_655 . ?
C1 N1 Fe1 154.0(6) . . ?
C1 N2 N2 74.7(7) . 4_655 ?
C1 N2 C2 125.6(10) . . ?
N2 N2 C2 75.1(6) 4_655 . ?
C1 N2 C1 22.8(8) . 4_655 ?
N2 N2 C1 51.8(6) 4_655 4_655 ?
C2 N2 C1 111.8(8) . 4_655 ?
C1 N2 C2 112.2(9) . 4_655 ?
N2 N2 C2 52.9(5) 4_655 4_655 ?
C2 N2 C2 22.2(6) . 4_655 ?
C1 N2 C2 93.7(7) 4_655 4_655 ?
C2 N3 C2 30.8(8) . 4_655 ?
C2 N3 Fe2 163.3(5) . . ?
C2 N3 Fe2 163.3(5) 4_655 . ?
C3 N4 C3 26(2) . 4_655 ?
C3 N4 Fe1 166.0(10) . . ?
C3 N4 Fe1 166.0(10) 4_655 . ?
N5 N5 C3 74.0(11) 4_655 . ?
N5 N5 C4 74.9(8) 4_655 . ?
C3 N5 C4 126.4(10) . . ?
N5 N5 C3 54.9(8) 4_655 4_655 ?
C3 N5 C3 19.2(16) . 4_655 ?
C4 N5 C3 114.6(10) . 4_655 ?
N5 N5 C4 54.9(7) 4_655 4_655 ?
C3 N5 C4 113.9(11) . 4_655 ?
C4 N5 C4 20.0(11) . 4_655 ?
C3 N5 C4 98.5(10) 4_655 4_655 ?
C4 N6 C4 28.0(15) 4_655 . ?
C4 N6 Fe2 153.5(7) 4_655 1_545 ?
C4 N6 Fe2 153.6(7) . 1_545 ?
C5 N7 C5 35.9(7) . 4_655 ?
C5 N7 Fe1 161.9(4) . . ?
C5 N7 Fe1 161.9(4) 4_655 . ?
C6 N8 C5 127.3(9) . . ?
C6 N8 C5 108.1(7) . 4_655 ?
C5 N8 C5 21.7(5) . 4_655 ?
C6 N8 C6 23.1(6) . 4_655 ?
C5 N8 C6 106.8(7) . 4_655 ?
C5 N8 C6 86.1(6) 4_655 4_655 ?
C6 N8 N8 67.2(6) . 4_655 ?
C5 N8 N8 66.7(6) . 4_655 ?
C5 N8 N8 45.0(5) 4_655 4_655 ?
C6 N8 N8 44.1(5) 4_655 4_655 ?
C6 N9 C6 35.7(8) 4_655 . ?
C6 N9 Fe1 154.3(5) 4_655 1_554 ?
C6 N9 Fe1 154.3(5) . 1_554 ?
C7 N10 C7 29(3) . 4_655 ?
C7 N10 Fe2 150.1(9) . . ?
C7 N10 Fe2 150.1(9) 4_655 . ?
N11 N11 C8 72.2(18) 4_655 . ?
N11 N11 C7 74.6(12) 4_655 . ?
C8 N11 C7 124.9(14) . . ?
N11 N11 C8 54.9(14) 4_655 4_655 ?
C8 N11 C8 17(3) . 4_655 ?
C7 N11 C8 114.1(14) . 4_655 ?
N11 N11 C7 54.9(10) 4_655 4_655 ?
C8 N11 C7 112.3(16) . 4_655 ?
C7 N11 C7 20(2) . 4_655 ?
C8 N11 C7 98.4(15) 4_655 4_655 ?
C8 N12 C8 23(4) 4_655 . ?
C8 N12 Fe2 168(2) 4_655 1_554 ?
C8 N12 Fe2 168(2) . 1_554 ?
C9 N13 C18 115.9(3) . . ?
C9 N13 Fe1 122.3(3) . . ?
C18 N13 Fe1 121.8(2) . . ?
C19 N15 C28 116.2(3) . . ?
C19 N15 Fe2 122.1(2) . . ?
C28 N15 Fe2 121.7(2) . . ?
C1 C1 N1 74.5(5) 4_655 . ?
C1 C1 N2 105.3(8) 4_655 . ?
N1 C1 N2 174.4(12) . . ?
C1 C1 N2 51.8(6) 4_655 4_655 ?
N1 C1 N2 126.1(10) . 4_655 ?
N2 C1 N2 53.5(11) . 4_655 ?
C2 C2 N3 74.6(4) 4_655 . ?
C2 C2 N2 104.9(6) 4_655 . ?
N3 C2 N2 171.2(11) . . ?
C2 C2 N2 52.9(5) 4_655 4_655 ?
N3 C2 N2 126.8(7) . 4_655 ?
N2 C2 N2 52.0(10) . 4_655 ?
C3 C3 N4 76.8(11) 4_655 . ?
C3 C3 N5 106.0(11) 4_655 . ?
N4 C3 N5 174.0(12) . . ?
C3 C3 N5 54.9(8) 4_655 4_655 ?
N4 C3 N5 131.4(18) . 4_655 ?
N5 C3 N5 51.1(11) . 4_655 ?
C4 C4 N6 76.0(7) 4_655 . ?
C4 C4 N5 105.1(8) 4_655 . ?
N6 C4 N5 172.2(9) . . ?
C4 C4 N5 54.9(7) 4_655 4_655 ?
N6 C4 N5 130.4(13) . 4_655 ?
N5 C4 N5 50.1(10) . 4_655 ?
C5 C5 N7 72.1(4) 4_655 . ?
C5 C5 N8 113.3(6) 4_655 . ?
N7 C5 N8 174.2(8) . . ?
C5 C5 N8 45.0(5) 4_655 4_655 ?
N7 C5 N8 117.0(6) . 4_655 ?
N8 C5 N8 68.3(10) . 4_655 ?
C6 C6 N9 72.2(4) 4_655 . ?
C6 C6 N8 112.8(6) 4_655 . ?
N9 C6 N8 173.9(9) . . ?
C6 C6 N8 44.1(5) 4_655 4_655 ?
N9 C6 N8 116.1(7) . 4_655 ?
N8 C6 N8 68.8(10) . 4_655 ?
C7 C7 N10 75.6(14) 4_655 . ?
C7 C7 N11 105.4(12) 4_655 . ?
N10 C7 N11 173.4(11) . . ?
C7 C7 N11 54.9(10) 4_655 4_655 ?
N10 C7 N11 130(2) . 4_655 ?
N11 C7 N11 50.6(11) . 4_655 ?
C8 C8 N12 78(2) 4_655 . ?
C8 C8 N11 107.8(18) 4_655 . ?
N12 C8 N11 170(2) . . ?
C8 C8 N11 54.9(14) 4_655 4_655 ?
N12 C8 N11 133(3) . 4_655 ?
N11 C8 N11 52.8(11) . 4_655 ?
N13 C9 C10 123.6(3) . . ?
C11 C10 C9 120.9(3) . . ?
C10 C11 C17 116.3(4) . . ?
C10 C11 C11 121.7(2) . 4 ?
C17 C11 C11 122.1(2) . 4 ?
C11 C17 C18 119.3(3) . . ?
N13 C18 C17 124.0(3) . . ?
N15 C19 C20 124.0(3) . . ?
C19 C20 C21 120.6(3) . . ?
C27 C21 C20 115.1(3) . . ?
C27 C21 C21 122.6(2) . 4 ?
C20 C21 C21 122.3(2) . 4 ?
C28 C27 C21 120.9(3) . . ?
N15 C28 C27 123.2(3) . . ?

loop_
_geom_bond_atom_site_label_1
_geom_bond_atom_site_label_2
_geom_bond_distance
_geom_bond_site_symmetry_2
_geom_bond_publ_flag
Fe1 N7 2.113(5) . ?
Fe1 N4 2.121(5) . ?
Fe1 N9 2.161(7) 1_556 ?
Fe1 N1 2.167(5) . ?
Fe1 N13 2.204(3) 4_655 ?
Fe1 N13 2.204(3) . ?
Fe2 N6 2.137(5) 1_565 ?
Fe2 N3 2.140(4) . ?
Fe2 N10 2.147(6) . ?
Fe2 N12 2.159(6) 1_556 ?
Fe2 N15 2.209(3) . ?
Fe2 N15 2.209(3) 4_655 ?
N1 C1 1.150(9) 4_655 ?
N1 C1 1.150(9) . ?
N2 C1 1.243(11) . ?
N2 N2 1.27(2) 4_655 ?
N2 C2 1.286(10) . ?
N2 C1 1.525(12) 4_655 ?
N2 C2 1.558(11) 4_655 ?
N3 C2 1.148(8) . ?
N3 C2 1.148(8) 4_655 ?
N4 C3 1.137(9) . ?
N4 C3 1.137(9) 4_655 ?
N5 N5 1.23(2) 4_655 ?
N5 C3 1.293(11) . ?
N5 C4 1.312(10) . ?
N5 C3 1.520(16) 4_655 ?
N5 C4 1.548(14) 4_655 ?
N6 C4 1.134(9) 4_655 ?
N6 C4 1.135(9) . ?
N6 Fe2 2.137(5) 1_545 ?
N7 C5 1.104(10) . ?
N7 C5 1.104(10) 4_655 ?
N8 C6 1.273(12) . ?
N8 C5 1.297(12) . ?
N8 C5 1.685(11) 4_655 ?
N8 C6 1.687(12) 4_655 ?
N8 N8 1.71(2) 4_655 ?
N9 C6 1.172(11) 4_655 ?
N9 C6 1.172(11) . ?
N9 Fe1 2.161(7) 1_554 ?
N10 C7 1.097(13) . ?
N10 C7 1.097(13) 4_655 ?
N11 N11 1.25(2) 4_655 ?
N11 C8 1.280(16) . ?
N11 C7 1.320(14) . ?
N11 C8 1.49(3) 4_655 ?
N11 C7 1.56(2) 4_655 ?
N12 C8 1.146(12) 4_655 ?
N12 C8 1.146(12) . ?
N12 Fe2 2.159(6) 1_554 ?
N13 C9 1.325(5) . ?
N13 C18 1.326(5) . ?
N15 C19 1.324(4) . ?
N15 C28 1.335(5) . ?
C1 C1 0.61(2) 4_655 ?
C1 N2 1.525(12) 4_655 ?
C2 C2 0.609(16) 4_655 ?
C2 N2 1.558(11) 4_655 ?
C3 C3 0.52(4) 4_655 ?
C3 N5 1.520(16) 4_655 ?
C4 C4 0.55(3) 4_655 ?
C4 N5 1.548(14) 4_655 ?
C5 C5 0.679(13) 4_655 ?
C5 N8 1.685(11) 4_655 ?
C6 C6 0.718(15) 4_655 ?
C6 N8 1.687(12) 4_655 ?
C7 C7 0.54(6) 4_655 ?
C7 N11 1.56(2) 4_655 ?
C8 C8 0.47(8) 4_655 ?
C8 N11 1.49(3) 4_655 ?
C9 C10 1.372(4) . ?
C10 C11 1.364(5) . ?
C11 C17 1.380(5) . ?
C11 C11 1.499(9) 4 ?
C17 C18 1.389(4) . ?
C19 C20 1.365(4) . ?
C20 C21 1.386(5) . ?
C21 C27 1.385(5) . ?
C21 C21 1.475(8) 4 ?
C27 C28 1.372(4) . ?
